data_2234539
loop_
_publ_author_name
'Suchetan, P. A.'
'Foro, Sabine'
'Gowda, B. Thimme'

_publ_section_title
;
 <i>N</i>-(3-Nitrobenzoyl)benzenesulfonamide
;
_journal_coeditor_code BT5879
_journal_issue 5
_journal_name_full 'Acta Crystallographica Section E'
_journal_page_first o1507
_journal_paper_doi 10.1107/S1600536812016765
_journal_volume 68
_journal_year 2012
_chemical_formula_moiety 'C13 H10 N2 O5 S'
_chemical_formula_sum 'C13 H10 N2 O5 S'
_chemical_formula_weight 306.29
_chemical_name_systematic
;
<i>N</i>-(3-Nitrobenzoyl)benzenesulfonamide
;
_space_group_IT_number 19
_symmetry_cell_setting orthorhombic
_symmetry_space_group_name_Hall 'P 2ac 2ab'
_symmetry_space_group_name_H-M 'P 21 21 21'
_atom_sites_solution_hydrogens geom
_atom_sites_solution_primary direct
_atom_sites_solution_secondary difmap
_audit_creation_method SHELXL-97
_cell_angle_alpha 90.00
_cell_angle_beta 90.00
_cell_angle_gamma 90.00
_cell_formula_units_Z 4
_cell_length_a 5.1053(5)
_cell_length_b 13.0780(10)
_cell_length_c 20.163(2)
_cell_measurement_reflns_used 1855
_cell_measurement_temperature 293(2)
_cell_measurement_theta_max 27.80
_cell_measurement_theta_min 3.02
_cell_volume 1346.2(2)
_computing_cell_refinement
;
CrysAlis RED (Oxford Diffraction, 2009)
;
_computing_data_collection
;
CrysAlis CCD (Oxford Diffraction, 2009)
;
_computing_data_reduction
;
CrysAlis RED (Oxford Diffraction, 2009)
;
_computing_molecular_graphics 'PLATON (Spek, 2009)'
_computing_publication_material 'SHELXL97 (Sheldrick, 2008)'
_computing_structure_refinement 'SHELXL97 (Sheldrick, 2008)'
_computing_structure_solution 'SHELXS97 (Sheldrick, 2008)'
_diffrn_ambient_temperature 293(2)
_diffrn_measured_fraction_theta_full 0.994
_diffrn_measured_fraction_theta_max 0.994
_diffrn_measurement_device_type
;
Oxford Diffraction Xcalibur diffractometer
with Sapphire CCD Detector
;
_diffrn_measurement_method
;
Rotation method data acquisition using omega and phi scans.
;
_diffrn_radiation_monochromator graphite
_diffrn_radiation_source 'fine-focus sealed tube'
_diffrn_radiation_type MoK\a
_diffrn_radiation_wavelength 0.71073
_diffrn_reflns_av_R_equivalents 0.0277
_diffrn_reflns_av_sigmaI/netI 0.0387
_diffrn_reflns_limit_h_max 6
_diffrn_reflns_limit_h_min -3
_diffrn_reflns_limit_k_max 11
_diffrn_reflns_limit_k_min -15
_diffrn_reflns_limit_l_max 24
_diffrn_reflns_limit_l_min -20
_diffrn_reflns_number 4590
_diffrn_reflns_theta_full 25.02
_diffrn_reflns_theta_max 25.02
_diffrn_reflns_theta_min 3.12
_diffrn_standards_decay_% 0
_diffrn_standards_number 0
_exptl_absorpt_coefficient_mu 0.264
_exptl_absorpt_correction_T_max 0.9690
_exptl_absorpt_correction_T_min 0.8836
_exptl_absorpt_correction_type multi-scan
_exptl_absorpt_process_details
;
CrysAlis RED (Oxford Diffraction, 2009)
;
_exptl_crystal_colour colourless
_exptl_crystal_density_diffrn 1.511
_exptl_crystal_density_method 'not measured'
_exptl_crystal_description rod
_exptl_crystal_F_000 632
_exptl_crystal_size_max 0.48
_exptl_crystal_size_mid 0.12
_exptl_crystal_size_min 0.12
_refine_diff_density_max 0.284
_refine_diff_density_min -0.323
_refine_ls_abs_structure_details 'Flack (1983), 871 Friedel pairs'
_refine_ls_abs_structure_Flack -0.1(2)
_refine_ls_extinction_method none
_refine_ls_goodness_of_fit_ref 1.380
_refine_ls_hydrogen_treatment mixed
_refine_ls_matrix_type full
_refine_ls_number_parameters 193
_refine_ls_number_reflns 2282
_refine_ls_number_restraints 1
_refine_ls_restrained_S_all 1.380
_refine_ls_R_factor_all 0.0931
_refine_ls_R_factor_gt 0.0645
_refine_ls_shift/su_max 0.000
_refine_ls_shift/su_mean 0.000
_refine_ls_structure_factor_coef Fsqd
_refine_ls_weighting_details 'calc w=1/[\s^2^(Fo^2^)+(0.0000P)^2^+2.6443P] where P=(Fo^2^+2Fc^2^)/3'
_refine_ls_weighting_scheme calc
_refine_ls_wR_factor_gt 0.1211
_refine_ls_wR_factor_ref 0.1373
_reflns_number_gt 1869
_reflns_number_total 2282
_reflns_threshold_expression >2\s(I)
_cod_data_source_file bt5879.cif
_cod_data_source_block I
_cod_database_code 2234539
_cod_database_fobs_code 2234539

loop_
_symmetry_equiv_pos_as_xyz
'x, y, z'
'-x+1/2, -y, z+1/2'
'x+1/2, -y+1/2, -z'
'-x, y+1/2, -z+1/2'

loop_
_atom_site_type_symbol
_atom_site_label
_atom_site_fract_x
_atom_site_fract_y
_atom_site_fract_z
_atom_site_U_iso_or_equiv
_atom_site_adp_type
_atom_site_calc_flag
_atom_site_refinement_flags
_atom_site_occupancy
_atom_site_symmetry_multiplicity
C C1 0.3551(11) 0.4936(4) 0.9411(3) 0.0341(12) Uani d . 1 1
C C2 0.3105(16) 0.5680(5) 0.8942(3) 0.0559(18) Uani d . 1 1
H H2 0.1925 0.5564 0.8599 0.067 Uiso calc R 1 1
C C3 0.4420(17) 0.6597(5) 0.8985(4) 0.067(2) Uani d . 1 1
H H3 0.4091 0.7108 0.8675 0.080 Uiso calc R 1 1
C C4 0.6203(16) 0.6760(5) 0.9478(4) 0.064(2) Uani d . 1 1
H H4 0.7113 0.7375 0.9498 0.077 Uiso calc R 1 1
C C5 0.6647(16) 0.6020(5) 0.9941(4) 0.067(2) Uani d . 1 1
H H5 0.7854 0.6137 1.0278 0.081 Uiso calc R 1 1
C C6 0.5320(14) 0.5097(5) 0.9915(3) 0.0539(18) Uani d . 1 1
H H6 0.5620 0.4595 1.0233 0.065 Uiso calc R 1 1
C C7 0.4855(12) 0.3009(4) 0.8392(3) 0.0362(14) Uani d . 1 1
C C8 0.6560(12) 0.2129(4) 0.8190(3) 0.0351(13) Uani d . 1 1
C C9 0.6177(11) 0.1146(4) 0.8425(3) 0.0389(14) Uani d . 1 1
H H9 0.4848 0.1004 0.8727 0.047 Uiso calc R 1 1
C C10 0.7814(13) 0.0385(4) 0.8202(3) 0.0398(15) Uani d . 1 1
C C11 0.9833(13) 0.0555(5) 0.7769(3) 0.0456(16) Uani d . 1 1
H H11 1.0941 0.0026 0.7642 0.055 Uiso calc R 1 1
C C12 1.0182(13) 0.1533(4) 0.7527(3) 0.0450(16) Uani d . 1 1
H H12 1.1517 0.1669 0.7226 0.054 Uiso calc R 1 1
C C13 0.8550(13) 0.2305(5) 0.7732(3) 0.0450(16) Uani d . 1 1
H H13 0.8779 0.2960 0.7562 0.054 Uiso calc R 1 1
N N1 0.3859(10) 0.2927(3) 0.9027(2) 0.0383(12) Uani d D 1 1
H H1N 0.458(11) 0.256(4) 0.933(2) 0.046 Uiso d D 1 1
N N2 0.7308(14) -0.0663(4) 0.8455(3) 0.0612(18) Uani d . 1 1
O O1 -0.0348(8) 0.3898(3) 0.8930(2) 0.0584(13) Uani d . 1 1
O O2 0.1461(10) 0.3402(3) 1.0022(2) 0.0561(13) Uani d . 1 1
O O3 0.4341(9) 0.3708(3) 0.8029(2) 0.0504(11) Uani d . 1 1
O O4 0.9051(11) -0.1293(4) 0.8380(3) 0.0777(16) Uani d . 1 1
O O5 0.5233(14) -0.0835(4) 0.8715(4) 0.109(3) Uani d . 1 1
S S1 0.1833(3) 0.37784(11) 0.93608(8) 0.0406(4) Uani d . 1 1

loop_
_atom_site_aniso_label
_atom_site_aniso_U_11
_atom_site_aniso_U_22
_atom_site_aniso_U_33
_atom_site_aniso_U_12
_atom_site_aniso_U_13
_atom_site_aniso_U_23
C1 0.036(3) 0.026(3) 0.040(3) -0.003(2) 0.001(3) -0.003(3)
C2 0.077(5) 0.043(4) 0.048(4) -0.011(4) -0.011(4) 0.002(3)
C3 0.101(6) 0.031(4) 0.069(5) -0.013(4) -0.007(5) 0.012(3)
C4 0.076(5) 0.040(4) 0.077(5) -0.016(4) 0.000(5) -0.007(4)
C5 0.064(5) 0.060(5) 0.077(5) -0.019(4) -0.024(4) -0.011(4)
C6 0.057(4) 0.044(4) 0.060(4) 0.003(4) -0.020(4) 0.005(3)
C7 0.045(4) 0.025(3) 0.039(3) -0.007(3) -0.008(3) 0.001(3)
C8 0.043(3) 0.029(3) 0.033(3) -0.004(3) -0.003(3) -0.004(2)
C9 0.047(4) 0.035(3) 0.034(3) -0.007(3) 0.007(3) -0.003(3)
C10 0.052(4) 0.023(3) 0.044(3) -0.006(3) 0.005(3) 0.000(3)
C11 0.047(4) 0.042(4) 0.048(4) 0.001(3) 0.010(3) -0.013(3)
C12 0.046(4) 0.043(4) 0.046(3) -0.008(3) 0.018(3) -0.003(3)
C13 0.049(4) 0.046(4) 0.041(3) -0.016(3) -0.001(3) 0.001(3)
N1 0.047(3) 0.027(2) 0.041(3) 0.007(2) 0.000(2) 0.005(2)
N2 0.089(6) 0.038(3) 0.057(4) 0.012(3) 0.019(4) -0.002(3)
O1 0.040(2) 0.048(3) 0.087(3) 0.000(2) -0.012(2) -0.016(3)
O2 0.074(3) 0.038(2) 0.056(3) -0.007(2) 0.022(3) 0.002(2)
O3 0.065(3) 0.040(2) 0.046(2) 0.005(2) -0.005(2) 0.012(2)
O4 0.111(4) 0.047(3) 0.074(3) 0.029(4) 0.020(3) 0.007(3)
O5 0.123(6) 0.045(3) 0.160(6) 0.004(3) 0.088(5) 0.019(3)
S1 0.0403(8) 0.0314(7) 0.0502(8) -0.0042(7) 0.0052(8) -0.0019(7)

loop_
_atom_type_symbol
_atom_type_description
_atom_type_scat_dispersion_real
_atom_type_scat_dispersion_imag
_atom_type_scat_source
C C 0.0033 0.0016 'International Tables Vol C Tables 4.2.6.8 and 6.1.1.4'
H H 0.0000 0.0000 'International Tables Vol C Tables 4.2.6.8 and 6.1.1.4'
N N 0.0061 0.0033 'International Tables Vol C Tables 4.2.6.8 and 6.1.1.4'
O O 0.0106 0.0060 'International Tables Vol C Tables 4.2.6.8 and 6.1.1.4'
S S 0.1246 0.1234 'International Tables Vol C Tables 4.2.6.8 and 6.1.1.4'

loop_
_geom_angle_atom_site_label_1
_geom_angle_atom_site_label_2
_geom_angle_atom_site_label_3
_geom_angle
C2 C1 C6 120.6(6)
C2 C1 S1 119.2(5)
C6 C1 S1 120.2(5)
C1 C2 C3 119.5(6)
C1 C2 H2 120.3
C3 C2 H2 120.3
C4 C3 C2 120.4(7)
C4 C3 H3 119.8
C2 C3 H3 119.8
C5 C4 C3 120.0(7)
C5 C4 H4 120.0
C3 C4 H4 120.0
C4 C5 C6 120.7(7)
C4 C5 H5 119.6
C6 C5 H5 119.6
C1 C6 C5 118.8(6)
C1 C6 H6 120.6
C5 C6 H6 120.6
O3 C7 N1 122.9(6)
O3 C7 C8 123.1(5)
N1 C7 C8 114.0(5)
C9 C8 C13 118.9(6)
C9 C8 C7 122.5(5)
C13 C8 C7 118.6(5)
C10 C9 C8 118.3(5)
C10 C9 H9 120.9
C8 C9 H9 120.9
C11 C10 C9 123.3(5)
C11 C10 N2 120.0(6)
C9 C10 N2 116.7(5)
C10 C11 C12 118.2(6)
C10 C11 H11 120.9
C12 C11 H11 120.9
C13 C12 C11 119.7(6)
C13 C12 H12 120.1
C11 C12 H12 120.1
C12 C13 C8 121.5(6)
C12 C13 H13 119.3
C8 C13 H13 119.3
C7 N1 S1 123.5(4)
C7 N1 H1N 123(4)
S1 N1 H1N 111(4)
O5 N2 O4 124.7(6)
O5 N2 C10 118.4(6)
O4 N2 C10 116.9(6)
O1 S1 O2 120.2(3)
O1 S1 N1 108.3(3)
O2 S1 N1 103.2(3)
O1 S1 C1 109.4(3)
O2 S1 C1 108.0(3)
N1 S1 C1 106.9(3)

loop_
_geom_bond_atom_site_label_1
_geom_bond_atom_site_label_2
_geom_bond_distance
C1 C2 1.376(8)
C1 C6 1.376(8)
C1 S1 1.753(5)
C2 C3 1.377(9)
C2 H2 0.9300
C3 C4 1.365(10)
C3 H3 0.9300
C4 C5 1.363(9)
C4 H4 0.9300
C5 C6 1.386(9)
C5 H5 0.9300
C6 H6 0.9300
C7 O3 1.200(7)
C7 N1 1.382(7)
C7 C8 1.499(8)
C8 C9 1.385(8)
C8 C13 1.391(8)
C9 C10 1.376(8)
C9 H9 0.9300
C10 C11 1.368(8)
C10 N2 1.485(8)
C11 C12 1.381(8)
C11 H11 0.9300
C12 C13 1.372(8)
C12 H12 0.9300
C13 H13 0.9300
N1 S1 1.662(5)
N1 H1N 0.86(2)
N2 O5 1.203(8)
N2 O4 1.222(7)
O1 S1 1.421(4)
O2 S1 1.433(4)

loop_
_geom_hbond_atom_site_label_D
_geom_hbond_atom_site_label_H
_geom_hbond_atom_site_label_A
_geom_hbond_site_symmetry_A
_geom_hbond_distance_DH
_geom_hbond_distance_HA
_geom_hbond_distance_DA
_geom_hbond_angle_DHA
N1 H1N O2 3_557 0.86(2) 2.05(2) 2.909(6) 175(6)

loop_
_geom_torsion_atom_site_label_1
_geom_torsion_atom_site_label_2
_geom_torsion_atom_site_label_3
_geom_torsion_atom_site_label_4
_geom_torsion
C6 C1 C2 C3 -0.9(10)
S1 C1 C2 C3 179.0(6)
C1 C2 C3 C4 1.7(12)
C2 C3 C4 C5 -1.5(12)
C3 C4 C5 C6 0.5(13)
C2 C1 C6 C5 -0.1(10)
S1 C1 C6 C5 180.0(6)
C4 C5 C6 C1 0.3(12)
O3 C7 C8 C9 -147.0(6)
N1 C7 C8 C9 31.1(8)
O3 C7 C8 C13 31.0(9)
N1 C7 C8 C13 -150.9(5)
C13 C8 C9 C10 0.9(8)
C7 C8 C9 C10 178.8(5)
C8 C9 C10 C11 1.4(9)
C8 C9 C10 N2 -178.8(5)
C9 C10 C11 C12 -2.4(9)
N2 C10 C11 C12 177.8(6)
C10 C11 C12 C13 1.2(9)
C11 C12 C13 C8 1.0(10)
C9 C8 C13 C12 -2.0(9)
C7 C8 C13 C12 179.9(5)
O3 C7 N1 S1 0.4(8)
C8 C7 N1 S1 -177.7(4)
C11 C10 N2 O5 -164.3(7)
C9 C10 N2 O5 15.9(10)
C11 C10 N2 O4 15.4(9)
C9 C10 N2 O4 -164.4(6)
C7 N1 S1 O1 54.4(5)
C7 N1 S1 O2 -177.2(5)
C7 N1 S1 C1 -63.4(5)
C2 C1 S1 O1 -16.3(6)
C6 C1 S1 O1 163.6(5)
C2 C1 S1 O2 -148.7(5)
C6 C1 S1 O2 31.2(6)
C2 C1 S1 N1 100.8(5)
C6 C1 S1 N1 -79.3(5)

loop_
_cod_related_entry_id
_cod_related_entry_database
_cod_related_entry_code
1 ChemSpider 845541
